data_7151842
loop_
_publ_author_name
'Chen, Zixian'
'Zhu, Jiangtao'
'Xie, Haibo'
'Li, Shan'
'Wu, Yongming'
'Gong, Yuefa'

_publ_section_title
;
 A cascade process for the synthesis of gem-difluoromethylene
 compounds.
;
_journal_issue 10
_journal_name_full 'Organic &amp; biomolecular chemistry'
_journal_page_first 3878
_journal_page_last 3885
_journal_paper_doi 10.1039/c1ob00027f
_journal_volume 9
_journal_year 2011
_chemical_formula_sum 'C12 H11 F2 N O2'
_chemical_formula_weight 239.22
_chemical_name_systematic
;
?
;
_space_group_IT_number 14
_symmetry_cell_setting monoclinic
_symmetry_space_group_name_Hall '-P 2yn'
_symmetry_space_group_name_H-M 'P 1 21/n 1'
_atom_sites_solution_hydrogens geom
_atom_sites_solution_primary direct
_atom_sites_solution_secondary difmap
_audit_creation_method SHELXL-97
_cell_angle_alpha 90.00
_cell_angle_beta 94.076(2)
_cell_angle_gamma 90.00
_cell_formula_units_Z 4
_cell_length_a 5.8677(8)
_cell_length_b 12.9406(18)
_cell_length_c 14.433(2)
_cell_measurement_reflns_used 1932
_cell_measurement_temperature 293(2)
_cell_measurement_theta_max 50.817
_cell_measurement_theta_min 6.477
_cell_volume 1093.1(3)
_computing_cell_refinement 'Bruker SMART'
_computing_data_collection 'Bruker SMART'
_computing_data_reduction 'Bruker SHELXTL'
_computing_molecular_graphics 'Bruker SHELXTL'
_computing_publication_material 'Bruker SHELXTL'
_computing_structure_refinement 'SHELXL-97 (Sheldrick, 1997)'
_computing_structure_solution 'SHELXS-97 (Sheldrick, 1990)'
_diffrn_ambient_temperature 293(2)
_diffrn_measured_fraction_theta_full 1.000
_diffrn_measured_fraction_theta_max 1.000
_diffrn_measurement_device_type 'CCD area detector'
_diffrn_measurement_method 'phi and omega scans'
_diffrn_radiation_monochromator graphite
_diffrn_radiation_source 'fine-focus sealed tube'
_diffrn_radiation_type MoK\a
_diffrn_radiation_wavelength 0.71073
_diffrn_reflns_av_R_equivalents 0.0827
_diffrn_reflns_av_sigmaI/netI 0.0570
_diffrn_reflns_limit_h_max 7
_diffrn_reflns_limit_h_min -7
_diffrn_reflns_limit_k_max 13
_diffrn_reflns_limit_k_min -16
_diffrn_reflns_limit_l_max 18
_diffrn_reflns_limit_l_min -14
_diffrn_reflns_number 6380
_diffrn_reflns_theta_full 27.00
_diffrn_reflns_theta_max 27.00
_diffrn_reflns_theta_min 2.12
_exptl_absorpt_coefficient_mu 0.122
_exptl_absorpt_correction_T_max 1.0000
_exptl_absorpt_correction_T_min 0.7644
_exptl_absorpt_correction_type empirical
_exptl_absorpt_process_details sadabs
_exptl_crystal_colour yellow
_exptl_crystal_density_diffrn 1.454
_exptl_crystal_density_method 'not measured'
_exptl_crystal_description prismatic
_exptl_crystal_F_000 496
_exptl_crystal_size_max 0.503
_exptl_crystal_size_mid 0.451
_exptl_crystal_size_min 0.407
_refine_diff_density_max 0.251
_refine_diff_density_min -0.236
_refine_diff_density_rms 0.049
_refine_ls_extinction_coef 0.014(4)
_refine_ls_extinction_expression Fc^*^=kFc[1+0.001xFc^2^\l^3^/sin(2\q)]^-1/4^
_refine_ls_extinction_method SHELXL
_refine_ls_goodness_of_fit_ref 1.008
_refine_ls_hydrogen_treatment mixed
_refine_ls_matrix_type full
_refine_ls_number_parameters 161
_refine_ls_number_reflns 2393
_refine_ls_number_restraints 0
_refine_ls_restrained_S_all 1.008
_refine_ls_R_factor_all 0.0668
_refine_ls_R_factor_gt 0.0500
_refine_ls_shift/su_max 0.000
_refine_ls_shift/su_mean 0.000
_refine_ls_structure_factor_coef Fsqd
_refine_ls_weighting_details 'calc w=1/[\s^2^(Fo^2^)+(0.0770P)^2^+0.0000P] where P=(Fo^2^+2Fc^2^)/3'
_refine_ls_weighting_scheme calc
_refine_ls_wR_factor_gt 0.1327
_refine_ls_wR_factor_ref 0.1407
_reflns_number_gt 1730
_reflns_number_total 2393
_reflns_threshold_expression >2sigma(I)
_cod_data_source_file c1ob00027f.txt
_cod_data_source_block cd27589
_cod_depositor_comments
;
The following automatic conversions were performed:
'_symmetry_cell_setting' value 'Monoclinic' changed to 'monoclinic'
according to '/home/saulius/struct/CIF-dictionaries/cif_core.dic'
dictionary named 'cif_core.dic' version 2.4.1 from 2010-06-29.

Automatic conversion script
Id: cif_fix_enum 1555 2011-01-17 13:19:09Z saulius 
;
_cod_original_cell_volume 1093.2(3)
_cod_original_sg_symbol_H-M P2(1)/n
_cod_database_code 7151842

loop_
_symmetry_equiv_pos_as_xyz
'x, y, z'
'-x+1/2, y+1/2, -z+1/2'
'-x, -y, -z'
'x-1/2, -y-1/2, z-1/2'

loop_
_atom_site_label
_atom_site_type_symbol
_atom_site_fract_x
_atom_site_fract_y
_atom_site_fract_z
_atom_site_U_iso_or_equiv
_atom_site_adp_type
_atom_site_occupancy
_atom_site_symmetry_multiplicity
_atom_site_calc_flag
_atom_site_refinement_flags
_atom_site_disorder_assembly
_atom_site_disorder_group
F1 F 0.73155(19) 0.33132(10) 0.35256(7) 0.0617(4) Uani 1 1 d . . .
F2 F 0.4879(2) 0.20772(8) 0.34523(7) 0.0624(4) Uani 1 1 d . . .
O1 O 0.1630(3) 0.43084(11) 0.57912(9) 0.0638(4) Uani 1 1 d . . .
O2 O 0.3008(2) 0.40271(10) 0.01238(8) 0.0540(4) Uani 1 1 d . . .
N1 N 0.2108(3) 0.41468(12) 0.38807(10) 0.0427(4) Uani 1 1 d . . .
C1 C 0.2085(3) 0.41630(12) 0.29103(11) 0.0383(4) Uani 1 1 d . . .
C2 C 0.0617(3) 0.46784(14) 0.22801(13) 0.0478(5) Uani 1 1 d . . .
H2 H -0.0600 0.5065 0.2473 0.057 Uiso 1 1 calc R . .
C3 C 0.1019(3) 0.45994(14) 0.13573(13) 0.0484(5) Uani 1 1 d . . .
H3 H 0.0055 0.4943 0.0920 0.058 Uiso 1 1 calc R . .
C4 C 0.2810(3) 0.40261(13) 0.10588(12) 0.0407(4) Uani 1 1 d . . .
C5 C 0.4255(3) 0.35084(13) 0.16911(12) 0.0414(4) Uani 1 1 d . . .
H5 H 0.5469 0.3118 0.1502 0.050 Uiso 1 1 calc R . .
C6 C 0.3839(3) 0.35892(11) 0.26147(11) 0.0361(4) Uani 1 1 d . . .
C7 C 0.5048(3) 0.31263(13) 0.34469(11) 0.0402(4) Uani 1 1 d . . .
C8 C 0.3856(3) 0.35752(12) 0.42521(12) 0.0383(4) Uani 1 1 d . . .
C9 C 0.4521(3) 0.33961(13) 0.51475(12) 0.0445(5) Uani 1 1 d . . .
H9 H 0.5810 0.2989 0.5279 0.053 Uiso 1 1 calc R . .
C10 C 0.3366(3) 0.37930(14) 0.59098(12) 0.0441(5) Uani 1 1 d . . .
C11 C 0.4364(4) 0.35404(16) 0.68639(13) 0.0583(6) Uani 1 1 d . . .
H11A H 0.3334 0.3760 0.7313 0.087 Uiso 1 1 calc R . .
H11B H 0.5799 0.3891 0.6976 0.087 Uiso 1 1 calc R . .
H11C H 0.4599 0.2808 0.6916 0.087 Uiso 1 1 calc R . .
C12 C 0.4934(4) 0.35196(16) -0.02054(13) 0.0567(5) Uani 1 1 d . . .
H12A H 0.6306 0.3812 0.0087 0.085 Uiso 1 1 calc R . .
H12B H 0.4930 0.3606 -0.0866 0.085 Uiso 1 1 calc R . .
H12C H 0.4869 0.2797 -0.0060 0.085 Uiso 1 1 calc R . .
H1 H 0.123(4) 0.4511(16) 0.4205(15) 0.063(7) Uiso 1 1 d . . .

loop_
_atom_site_aniso_label
_atom_site_aniso_U_11
_atom_site_aniso_U_22
_atom_site_aniso_U_33
_atom_site_aniso_U_23
_atom_site_aniso_U_13
_atom_site_aniso_U_12
F1 0.0431(7) 0.0975(9) 0.0448(7) 0.0052(6) 0.0048(5) 0.0101(6)
F2 0.0993(10) 0.0398(6) 0.0484(7) 0.0037(5) 0.0083(6) 0.0168(6)
O1 0.0732(10) 0.0750(10) 0.0440(8) 0.0007(7) 0.0096(7) 0.0266(8)
O2 0.0674(9) 0.0642(9) 0.0301(7) -0.0003(6) 0.0022(6) 0.0118(7)
N1 0.0462(9) 0.0492(9) 0.0332(8) 0.0013(7) 0.0072(7) 0.0096(7)
C1 0.0434(10) 0.0387(9) 0.0330(9) 0.0006(7) 0.0052(7) 0.0002(7)
C2 0.0498(11) 0.0537(11) 0.0402(10) 0.0026(8) 0.0051(8) 0.0151(9)
C3 0.0538(12) 0.0510(11) 0.0394(10) 0.0053(8) -0.0038(8) 0.0090(9)
C4 0.0494(11) 0.0416(9) 0.0311(9) -0.0002(7) 0.0019(7) -0.0014(8)
C5 0.0455(11) 0.0430(10) 0.0363(10) -0.0016(7) 0.0064(7) 0.0067(8)
C6 0.0400(10) 0.0344(8) 0.0341(9) 0.0004(7) 0.0039(7) 0.0009(7)
C7 0.0421(10) 0.0418(9) 0.0370(10) 0.0020(7) 0.0050(7) 0.0039(7)
C8 0.0418(10) 0.0371(9) 0.0363(9) 0.0018(7) 0.0056(7) -0.0005(7)
C9 0.0492(11) 0.0490(10) 0.0352(10) 0.0034(7) 0.0021(8) 0.0088(8)
C10 0.0538(12) 0.0421(10) 0.0366(10) 0.0016(7) 0.0050(8) 0.0009(8)
C11 0.0734(15) 0.0679(13) 0.0336(11) 0.0010(9) 0.0043(9) 0.0051(10)
C12 0.0671(14) 0.0684(13) 0.0357(11) -0.0056(9) 0.0108(9) 0.0000(10)

loop_
_atom_type_symbol
_atom_type_description
_atom_type_scat_dispersion_real
_atom_type_scat_dispersion_imag
_atom_type_scat_source
C C 0.0033 0.0016 'International Tables Vol C Tables 4.2.6.8 and 6.1.1.4'
H H 0.0000 0.0000 'International Tables Vol C Tables 4.2.6.8 and 6.1.1.4'
N N 0.0061 0.0033 'International Tables Vol C Tables 4.2.6.8 and 6.1.1.4'
O O 0.0106 0.0060 'International Tables Vol C Tables 4.2.6.8 and 6.1.1.4'
F F 0.0171 0.0103 'International Tables Vol C Tables 4.2.6.8 and 6.1.1.4'

loop_
_geom_angle_atom_site_label_1
_geom_angle_atom_site_label_2
_geom_angle_atom_site_label_3
_geom_angle
_geom_angle_site_symmetry_1
_geom_angle_site_symmetry_3
_geom_angle_publ_flag
C4 O2 C12 117.25(14) . . ?
C8 N1 C1 111.10(15) . . ?
C8 N1 H1 123.6(14) . . ?
C1 N1 H1 124.9(14) . . ?
C6 C1 C2 120.49(16) . . ?
C6 C1 N1 110.57(14) . . ?
C2 C1 N1 128.92(16) . . ?
C3 C2 C1 117.47(17) . . ?
C3 C2 H2 121.3 . . ?
C1 C2 H2 121.3 . . ?
C2 C3 C4 122.02(16) . . ?
C2 C3 H3 119.0 . . ?
C4 C3 H3 119.0 . . ?
O2 C4 C5 124.44(16) . . ?
O2 C4 C3 115.43(15) . . ?
C5 C4 C3 120.13(17) . . ?
C4 C5 C6 117.55(16) . . ?
C4 C5 H5 121.2 . . ?
C6 C5 H5 121.2 . . ?
C1 C6 C5 122.33(15) . . ?
C1 C6 C7 107.23(14) . . ?
C5 C6 C7 130.44(16) . . ?
F1 C7 F2 104.50(14) . . ?
F1 C7 C6 114.17(14) . . ?
F2 C7 C6 112.19(13) . . ?
F1 C7 C8 111.92(14) . . ?
F2 C7 C8 109.89(14) . . ?
C6 C7 C8 104.30(14) . . ?
C9 C8 N1 129.76(17) . . ?
C9 C8 C7 123.62(16) . . ?
N1 C8 C7 106.62(15) . . ?
C8 C9 C10 123.91(17) . . ?
C8 C9 H9 118.0 . . ?
C10 C9 H9 118.0 . . ?
O1 C10 C9 121.73(17) . . ?
O1 C10 C11 121.19(18) . . ?
C9 C10 C11 117.07(17) . . ?
C10 C11 H11A 109.5 . . ?
C10 C11 H11B 109.5 . . ?
H11A C11 H11B 109.5 . . ?
C10 C11 H11C 109.5 . . ?
H11A C11 H11C 109.5 . . ?
H11B C11 H11C 109.5 . . ?
O2 C12 H12A 109.5 . . ?
O2 C12 H12B 109.5 . . ?
H12A C12 H12B 109.5 . . ?
O2 C12 H12C 109.5 . . ?
H12A C12 H12C 109.5 . . ?
H12B C12 H12C 109.5 . . ?

loop_
_geom_bond_atom_site_label_1
_geom_bond_atom_site_label_2
_geom_bond_distance
_geom_bond_site_symmetry_2
_geom_bond_publ_flag
F1 C7 1.349(2) . ?
F2 C7 1.361(2) . ?
O1 C10 1.219(2) . ?
O2 C4 1.363(2) . ?
O2 C12 1.418(2) . ?
N1 C8 1.345(2) . ?
N1 C1 1.400(2) . ?
N1 H1 0.86(2) . ?
C1 C6 1.362(2) . ?
C1 C2 1.379(2) . ?
C2 C3 1.373(3) . ?
C2 H2 0.9300 . ?
C3 C4 1.380(3) . ?
C3 H3 0.9300 . ?
C4 C5 1.375(2) . ?
C5 C6 1.376(2) . ?
C5 H5 0.9300 . ?
C6 C7 1.478(2) . ?
C7 C8 1.514(2) . ?
C8 C9 1.343(2) . ?
C9 C10 1.428(3) . ?
C9 H9 0.9300 . ?
C10 C11 1.494(3) . ?
C11 H11A 0.9600 . ?
C11 H11B 0.9600 . ?
C11 H11C 0.9600 . ?
C12 H12A 0.9600 . ?
C12 H12B 0.9600 . ?
C12 H12C 0.9600 . ?

loop_
_geom_hbond_atom_site_label_D
_geom_hbond_atom_site_label_H
_geom_hbond_atom_site_label_A
_geom_hbond_distance_DH
_geom_hbond_distance_HA
_geom_hbond_distance_DA
_geom_hbond_angle_DHA
_geom_hbond_site_symmetry_A
N1 H1 O1 0.86(2) 2.27(2) 3.030(2) 147.3(19) 3_566
N1 H1 O1 0.86(2) 2.30(2) 2.799(2) 117.1(17) .

loop_
_geom_torsion_atom_site_label_1
_geom_torsion_atom_site_label_2
_geom_torsion_atom_site_label_3
_geom_torsion_atom_site_label_4
_geom_torsion
_geom_torsion_site_symmetry_1
_geom_torsion_site_symmetry_2
_geom_torsion_site_symmetry_3
_geom_torsion_site_symmetry_4
_geom_torsion_publ_flag
C8 N1 C1 C6 0.3(2) . . . . ?
C8 N1 C1 C2 -178.17(17) . . . . ?
C6 C1 C2 C3 -0.9(3) . . . . ?
N1 C1 C2 C3 177.43(17) . . . . ?
C1 C2 C3 C4 0.3(3) . . . . ?
C12 O2 C4 C5 -4.7(3) . . . . ?
C12 O2 C4 C3 174.87(16) . . . . ?
C2 C3 C4 O2 -179.42(16) . . . . ?
C2 C3 C4 C5 0.2(3) . . . . ?
O2 C4 C5 C6 179.52(15) . . . . ?
C3 C4 C5 C6 -0.1(3) . . . . ?
C2 C1 C6 C5 1.1(3) . . . . ?
N1 C1 C6 C5 -177.54(15) . . . . ?
C2 C1 C6 C7 -178.92(16) . . . . ?
N1 C1 C6 C7 2.47(19) . . . . ?
C4 C5 C6 C1 -0.6(3) . . . . ?
C4 C5 C6 C7 179.42(17) . . . . ?
C1 C6 C7 F1 -126.42(16) . . . . ?
C5 C6 C7 F1 53.6(2) . . . . ?
C1 C6 C7 F2 114.93(16) . . . . ?
C5 C6 C7 F2 -65.1(2) . . . . ?
C1 C6 C7 C8 -3.96(18) . . . . ?
C5 C6 C7 C8 176.04(17) . . . . ?
C1 N1 C8 C9 177.37(18) . . . . ?
C1 N1 C8 C7 -2.84(19) . . . . ?
F1 C7 C8 C9 -52.2(2) . . . . ?
F2 C7 C8 C9 63.5(2) . . . . ?
C6 C7 C8 C9 -176.07(16) . . . . ?
F1 C7 C8 N1 128.05(15) . . . . ?
F2 C7 C8 N1 -116.32(15) . . . . ?
C6 C7 C8 N1 4.13(18) . . . . ?
N1 C8 C9 C10 1.6(3) . . . . ?
C7 C8 C9 C10 -178.15(16) . . . . ?
C8 C9 C10 O1 2.0(3) . . . . ?
C8 C9 C10 C11 -178.61(17) . . . . ?

loop_
_cod_related_entry_id
_cod_related_entry_database
_cod_related_entry_code
1 ChemSpider 30653493
